data_7047600
loop_
_publ_author_name
'Kumari, Babli'
'Kundu, Samapti'
'Ghosh, Kajari'
'Banerjee, Mahuya'
'Pradhan, Swapan Kumar'
'Islam, Sk Manirul'
'Brand\~ao, Paula'
'F\'elix, V\'itor'
'Das, Debasis'

_publ_section_title
;
 Exploring (bio)catalytic activities of structurally characterised Cu(ii)
 and Mn(iii) complexes: histidine recognition and photocatalytic
 application of Cu(ii) complex and derived CuO nano-cubes.
;
_journal_issue 39
_journal_name_full 'Dalton transactions (Cambridge, England : 2003)'
_journal_page_first 14008
_journal_page_last 14016
_journal_paper_doi 10.1039/c8dt03007c
_journal_volume 47
_journal_year 2018
_chemical_formula_moiety 'C15 H15 Cl Cu N2 O'
_chemical_formula_sum 'C15 H15 Cl Cu N2 O'
_chemical_formula_weight 338.28
_space_group_crystal_system monoclinic
_space_group_IT_number 14
_space_group_name_Hall '-P 2ybc'
_space_group_name_H-M_alt 'P 1 21/c 1'
_symmetry_space_group_name_Hall '-P 2ybc'
_symmetry_space_group_name_H-M 'P 1 21/c 1'
_atom_sites_solution_hydrogens geom
_audit_creation_method SHELXL-2014/7
_audit_update_record
;
2015-03-06 deposited with the CCDC.
2018-09-03 downloaded from the CCDC.
;
_cell_angle_alpha 90
_cell_angle_beta 98.001(6)
_cell_angle_gamma 90
_cell_formula_units_Z 4
_cell_length_a 7.0197(3)
_cell_length_b 24.9592(19)
_cell_length_c 8.1874(6)
_cell_measurement_reflns_used 1959
_cell_measurement_temperature 293(2)
_cell_measurement_theta_max 24.9120
_cell_measurement_theta_min 2.9350
_cell_volume 1420.52(16)
_computing_cell_refinement
;
CrysAlisPro, Agilent Technologies,
Version 1.171.37.31 (release 14-01-2014 CrysAlis171 .NET)
(compiled Jan 14 2014,18:38:05)
;
_computing_data_collection MAR
_computing_data_reduction
;
CrysAlisPro, Agilent Technologies,
Version 1.171.37.31 (release 14-01-2014 CrysAlis171 .NET)
(compiled Jan 14 2014,18:38:05)
;
_computing_molecular_graphics 'MERCURY (Macrae et al., 2008)'
_computing_publication_material
;

'MERCURY (Macrae et al., 2008), Platon (Spek, 2009)'



;
_computing_structure_refinement 'SHELXL-2014 (Sheldrick, 2014)'
_computing_structure_solution 'SHELXS-97 (Sheldrick, 1990)'
_diffrn_ambient_temperature 293(2)
_diffrn_measured_fraction_theta_full 0.987
_diffrn_measured_fraction_theta_max 0.987
_diffrn_measurement_device_type 'MAR345 image plate'
_diffrn_measurement_method
;
'89 images, \D\F 2.0\% '
'29 images, \D\F 2.0\% (2nd orientation)'
;
_diffrn_radiation_monochromator 'Xenocs Fox3D mirror'
_diffrn_radiation_source 'Rigaku UltraX 18 rotating anode'
_diffrn_radiation_type MoK\a
_diffrn_radiation_wavelength 0.71073
_diffrn_reflns_av_R_equivalents 0.1046
_diffrn_reflns_av_unetI/netI 0.0742
_diffrn_reflns_Laue_measured_fraction_full 0.987
_diffrn_reflns_Laue_measured_fraction_max 0.987
_diffrn_reflns_limit_h_max 8
_diffrn_reflns_limit_h_min -8
_diffrn_reflns_limit_k_max 30
_diffrn_reflns_limit_k_min -30
_diffrn_reflns_limit_l_max 9
_diffrn_reflns_limit_l_min -9
_diffrn_reflns_number 11403
_diffrn_reflns_point_group_measured_fraction_full 0.987
_diffrn_reflns_point_group_measured_fraction_max 0.987
_diffrn_reflns_theta_full 25.242
_diffrn_reflns_theta_max 25.353
_diffrn_reflns_theta_min 2.930
_exptl_absorpt_coefficient_mu 1.721
_exptl_absorpt_correction_T_max 1.00000
_exptl_absorpt_correction_T_min 0.97810
_exptl_absorpt_correction_type multi-scan
_exptl_absorpt_process_details
;
CrysAlisPro, Agilent Technologies,
Version 1.171.37.31 (release 14-01-2014 CrysAlis171 .NET)
(compiled Jan 14 2014,18:38:05)
Empirical absorption correction using spherical harmonics,
 implemented in SCALE3 ABSPACK scaling algorithm.
;
_exptl_crystal_colour green
_exptl_crystal_density_diffrn 1.582
_exptl_crystal_description plate
_exptl_crystal_F_000 692
_exptl_crystal_size_max 0.20
_exptl_crystal_size_mid 0.08
_exptl_crystal_size_min 0.02
_refine_diff_density_max 1.174
_refine_diff_density_min -0.733
_refine_diff_density_rms 0.116
_refine_ls_extinction_method none
_refine_ls_goodness_of_fit_ref 1.009
_refine_ls_hydrogen_treatment constr
_refine_ls_matrix_type full
_refine_ls_number_parameters 181
_refine_ls_number_reflns 2567
_refine_ls_number_restraints 0
_refine_ls_restrained_S_all 1.009
_refine_ls_R_factor_all 0.1159
_refine_ls_R_factor_gt 0.0783
_refine_ls_shift/su_max 0.000
_refine_ls_shift/su_mean 0.000
_refine_ls_structure_factor_coef Fsqd
_refine_ls_weighting_details 'w=1/[\s^2^(Fo^2^)+(0.0200P)^2^+15.1952P] where P=(Fo^2^+2Fc^2^)/3'
_refine_ls_weighting_scheme calc
_refine_ls_wR_factor_gt 0.1508
_refine_ls_wR_factor_ref 0.1663
_reflns_Friedel_coverage 0.000
_reflns_number_gt 1763
_reflns_number_total 2567
_reflns_threshold_expression 'I > 2\s(I)'
_cod_data_source_file c8dt03007c2.cif
_cod_data_source_block ddds144
_cod_depositor_comments 'Adding full bibliography for 7047600--7047601.cif.'
_cod_database_code 7047600
_shelx_shelxl_version_number 2014/7
_shelx_space_group_comment
;
The symmetry employed for this shelxl refinement is uniquely defined
by the following loop, which should always be used as a source of
symmetry information in preference to the above space-group names.
They are only intended as comments.
;

loop_
_space_group_symop_operation_xyz
'x, y, z'
'-x, y+1/2, -z+1/2'
'-x, -y, -z'
'x, -y-1/2, z-1/2'

loop_
_atom_site_label
_atom_site_type_symbol
_atom_site_fract_x
_atom_site_fract_y
_atom_site_fract_z
_atom_site_U_iso_or_equiv
_atom_site_adp_type
_atom_site_occupancy
_atom_site_site_symmetry_order
_atom_site_calc_flag
_atom_site_refinement_flags_posn
_atom_site_refinement_flags_adp
Cu1 Cu 0.68873(13) 0.24974(4) 0.20801(12) 0.0366(3) Uani 1 1 d . .
Cl2 Cl 0.9033(3) 0.23546(8) 0.0266(3) 0.0417(5) Uani 1 1 d . .
O3 O 0.6789(7) 0.3243(2) 0.1535(7) 0.0398(14) Uani 1 1 d . .
C4 C 0.5569(11) 0.3608(4) 0.1925(9) 0.039(2) Uani 1 1 d . .
C5 C 0.5968(13) 0.4152(4) 0.1705(11) 0.047(2) Uani 1 1 d . .
H5 H 0.7074 0.4247 0.1268 0.057 Uiso 1 1 calc R U
C6 C 0.4770(15) 0.4547(4) 0.2116(12) 0.062(3) Uani 1 1 d . .
H6 H 0.5068 0.4905 0.1951 0.074 Uiso 1 1 calc R U
C7 C 0.3098(15) 0.4417(4) 0.2786(13) 0.066(3) Uani 1 1 d . .
H7 H 0.2292 0.4685 0.3086 0.079 Uiso 1 1 calc R U
C8 C 0.2680(13) 0.3896(4) 0.2985(11) 0.055(3) Uani 1 1 d . .
H8 H 0.1562 0.3810 0.3417 0.066 Uiso 1 1 calc R U
C9 C 0.3863(11) 0.3476(4) 0.2566(9) 0.040(2) Uani 1 1 d . .
C10 C 0.3291(11) 0.2939(4) 0.2837(9) 0.041(2) Uani 1 1 d . .
H10 H 0.2082 0.2892 0.3159 0.049 Uiso 1 1 calc R U
N11 N 0.4272(8) 0.2516(3) 0.2681(7) 0.0362(15) Uani 1 1 d . .
C12 C 0.3481(10) 0.1991(4) 0.3046(11) 0.043(2) Uani 1 1 d . .
H12A H 0.2168 0.1958 0.2502 0.052 Uiso 1 1 calc R U
H12B H 0.3480 0.1952 0.4225 0.052 Uiso 1 1 calc R U
C13 C 0.4722(11) 0.1567(4) 0.2429(11) 0.045(2) Uani 1 1 d . .
H13A H 0.4474 0.1223 0.2908 0.054 Uiso 1 1 calc R U
H13B H 0.4437 0.1537 0.1238 0.054 Uiso 1 1 calc R U
N14 N 0.6764(8) 0.1721(3) 0.2910(8) 0.0347(15) Uani 1 1 d . .
H14 H 0.6921 0.1751 0.4114 0.042 Uiso 1 1 calc R U
C15 C 0.8121(11) 0.1312(3) 0.2581(9) 0.0341(18) Uani 1 1 d . .
C16 C 0.9585(11) 0.1175(4) 0.3808(10) 0.043(2) Uani 1 1 d . .
H16 H 0.9690 0.1342 0.4833 0.052 Uiso 1 1 calc R U
C17 C 1.0900(12) 0.0788(4) 0.3501(12) 0.051(2) Uani 1 1 d . .
H17 H 1.1872 0.0687 0.4335 0.062 Uiso 1 1 calc R U
C18 C 1.0787(13) 0.0551(4) 0.1987(13) 0.055(3) Uani 1 1 d . .
H18 H 1.1693 0.0296 0.1786 0.066 Uiso 1 1 calc R U
C19 C 0.9325(14) 0.0691(4) 0.0759(11) 0.052(2) Uani 1 1 d . .
H19 H 0.9243 0.0531 -0.0274 0.062 Uiso 1 1 calc R U
C20 C 0.7996(13) 0.1065(4) 0.1059(11) 0.048(2) Uani 1 1 d . .
H20 H 0.7000 0.1155 0.0233 0.057 Uiso 1 1 calc R U

loop_
_atom_site_aniso_label
_atom_site_aniso_U_11
_atom_site_aniso_U_22
_atom_site_aniso_U_33
_atom_site_aniso_U_23
_atom_site_aniso_U_13
_atom_site_aniso_U_12
Cu1 0.0232(5) 0.0511(6) 0.0376(6) 0.0040(5) 0.0116(4) 0.0014(5)
Cl2 0.0275(10) 0.0617(15) 0.0385(12) 0.0063(9) 0.0143(8) 0.0089(9)
O3 0.025(3) 0.052(4) 0.046(4) 0.000(3) 0.018(3) 0.003(2)
C4 0.032(4) 0.067(6) 0.018(4) -0.002(4) 0.007(3) 0.007(4)
C5 0.050(5) 0.050(6) 0.043(5) -0.001(4) 0.010(4) -0.002(4)
C6 0.067(7) 0.057(7) 0.061(7) -0.007(5) 0.007(5) 0.013(5)
C7 0.066(7) 0.067(8) 0.068(7) -0.013(6) 0.020(6) 0.022(6)
C8 0.041(5) 0.072(7) 0.055(6) -0.009(5) 0.017(5) 0.014(5)
C9 0.028(4) 0.066(6) 0.027(5) 0.000(4) 0.006(3) 0.008(4)
C10 0.026(4) 0.072(6) 0.024(4) 0.003(4) 0.003(3) 0.001(4)
N11 0.022(3) 0.059(4) 0.028(4) 0.002(3) 0.005(2) 0.005(3)
C12 0.014(4) 0.066(6) 0.048(5) 0.011(4) 0.003(4) -0.002(4)
C13 0.033(5) 0.056(6) 0.046(5) 0.001(4) 0.003(4) -0.012(4)
N14 0.023(3) 0.047(4) 0.034(4) -0.003(3) 0.005(3) -0.001(3)
C15 0.033(4) 0.039(5) 0.031(5) 0.001(3) 0.009(3) -0.003(3)
C16 0.031(4) 0.062(6) 0.038(5) -0.004(4) 0.010(4) 0.001(4)
C17 0.034(5) 0.066(7) 0.054(6) 0.001(5) 0.002(4) 0.000(4)
C18 0.049(6) 0.051(6) 0.069(7) -0.003(5) 0.020(5) 0.008(4)
C19 0.059(6) 0.054(6) 0.045(6) -0.013(4) 0.018(5) -0.007(5)
C20 0.051(5) 0.055(6) 0.037(5) -0.003(4) 0.006(4) 0.001(4)

loop_
_atom_type_symbol
_atom_type_description
_atom_type_scat_dispersion_real
_atom_type_scat_dispersion_imag
_atom_type_scat_source
C C 0.0033 0.0016 'International Tables Vol C Tables 4.2.6.8 and 6.1.1.4'
H H 0.0000 0.0000 'International Tables Vol C Tables 4.2.6.8 and 6.1.1.4'
Cl Cl 0.1484 0.1585 'International Tables Vol C Tables 4.2.6.8 and 6.1.1.4'
Cu Cu 0.3201 1.2651 'International Tables Vol C Tables 4.2.6.8 and 6.1.1.4'
N N 0.0061 0.0033 'International Tables Vol C Tables 4.2.6.8 and 6.1.1.4'
O O 0.0106 0.0060 'International Tables Vol C Tables 4.2.6.8 and 6.1.1.4'

loop_
_geom_angle_atom_site_label_1
_geom_angle_atom_site_label_2
_geom_angle_atom_site_label_3
_geom_angle
O3 Cu1 N11 91.8(3)
O3 Cu1 N14 172.2(2)
N11 Cu1 N14 81.7(3)
O3 Cu1 Cl2 90.32(16)
N11 Cu1 Cl2 152.75(19)
N14 Cu1 Cl2 97.42(18)
C4 O3 Cu1 128.2(5)
O3 C4 C5 119.3(7)
O3 C4 C9 122.8(8)
C5 C4 C9 117.9(8)
C6 C5 C4 121.7(9)
C6 C5 H5 119.1
C4 C5 H5 119.1
C5 C6 C7 120.4(10)
C5 C6 H6 119.8
C7 C6 H6 119.8
C8 C7 C6 118.6(9)
C8 C7 H7 120.7
C6 C7 H7 120.7
C7 C8 C9 122.9(9)
C7 C8 H8 118.6
C9 C8 H8 118.6
C8 C9 C4 118.5(9)
C8 C9 C10 118.2(8)
C4 C9 C10 123.3(8)
N11 C10 C9 126.5(8)
N11 C10 H10 116.8
C9 C10 H10 116.8
C10 N11 C12 119.5(6)
C10 N11 Cu1 125.5(6)
C12 N11 Cu1 115.0(5)
N11 C12 C13 107.9(6)
N11 C12 H12A 110.1
C13 C12 H12A 110.1
N11 C12 H12B 110.1
C13 C12 H12B 110.1
H12A C12 H12B 108.4
N14 C13 C12 108.2(7)
N14 C13 H13A 110.1
C12 C13 H13A 110.1
N14 C13 H13B 110.1
C12 C13 H13B 110.1
H13A C13 H13B 108.4
C15 N14 C13 113.9(6)
C15 N14 Cu1 122.9(5)
C13 N14 Cu1 103.9(5)
C15 N14 H14 104.8
C13 N14 H14 104.8
Cu1 N14 H14 104.8
C16 C15 C20 119.6(8)
C16 C15 N14 119.0(7)
C20 C15 N14 121.4(7)
C15 C16 C17 119.4(8)
C15 C16 H16 120.3
C17 C16 H16 120.3
C18 C17 C16 120.7(9)
C18 C17 H17 119.6
C16 C17 H17 119.6
C17 C18 C19 119.8(9)
C17 C18 H18 120.1
C19 C18 H18 120.1
C18 C19 C20 120.0(8)
C18 C19 H19 120.0
C20 C19 H19 120.0
C19 C20 C15 120.5(8)
C19 C20 H20 119.7
C15 C20 H20 119.7

loop_
_geom_bond_atom_site_label_1
_geom_bond_atom_site_label_2
_geom_bond_distance
Cu1 O3 1.912(6)
Cu1 N11 1.967(6)
Cu1 N14 2.060(7)
Cu1 Cl2 2.286(2)
O3 C4 1.320(9)
C4 C5 1.404(12)
C4 C9 1.411(10)
C5 C6 1.368(12)
C5 H5 0.9300
C6 C7 1.401(14)
C6 H6 0.9300
C7 C8 1.348(14)
C7 H7 0.9300
C8 C9 1.410(11)
C8 H8 0.9300
C9 C10 1.426(12)
C10 N11 1.276(10)
C10 H10 0.9300
N11 C12 1.470(10)
C12 C13 1.503(12)
C12 H12A 0.9700
C12 H12B 0.9700
C13 N14 1.483(9)
C13 H13A 0.9700
C13 H13B 0.9700
N14 C15 1.446(9)
N14 H14 0.9800
C15 C16 1.376(11)
C15 C20 1.382(11)
C16 C17 1.384(12)
C16 H16 0.9300
C17 C18 1.365(13)
C17 H17 0.9300
C18 C19 1.378(13)
C18 H18 0.9300
C19 C20 1.366(12)
C19 H19 0.9300
C20 H20 0.9300

loop_
_geom_torsion_atom_site_label_1
_geom_torsion_atom_site_label_2
_geom_torsion_atom_site_label_3
_geom_torsion_atom_site_label_4
_geom_torsion
Cu1 O3 C4 C5 166.9(6)
Cu1 O3 C4 C9 -12.9(10)
O3 C4 C5 C6 -178.8(8)
C9 C4 C5 C6 1.0(12)
C4 C5 C6 C7 0.3(15)
C5 C6 C7 C8 -1.2(16)
C6 C7 C8 C9 0.7(16)
C7 C8 C9 C4 0.6(14)
C7 C8 C9 C10 179.6(9)
O3 C4 C9 C8 178.3(7)
C5 C4 C9 C8 -1.5(11)
O3 C4 C9 C10 -0.6(12)
C5 C4 C9 C10 179.6(7)
C8 C9 C10 N11 -172.7(8)
C4 C9 C10 N11 6.2(13)
C9 C10 N11 C12 178.7(7)
C9 C10 N11 Cu1 1.8(11)
C10 N11 C12 C13 168.4(7)
Cu1 N11 C12 C13 -14.5(8)
N11 C12 C13 N14 43.9(9)
C12 C13 N14 C15 172.3(6)
C12 C13 N14 Cu1 -51.5(7)
C13 N14 C15 C16 -131.4(8)
Cu1 N14 C15 C16 101.8(7)
C13 N14 C15 C20 49.8(10)
Cu1 N14 C15 C20 -77.1(9)
C20 C15 C16 C17 -0.7(12)
N14 C15 C16 C17 -179.5(7)
C15 C16 C17 C18 1.7(13)
C16 C17 C18 C19 -1.3(14)
C17 C18 C19 C20 0.0(14)
C18 C19 C20 C15 1.0(14)
C16 C15 C20 C19 -0.7(13)
N14 C15 C20 C19 178.1(8)
